data_1571131
loop_
_publ_author_name
'Patyk-Ka&#x17a;mierczak, Ewa'
'Izquierdo-Ruiz, Fernando'
'Lobato, Alvaro'
'Ka&#x17a;mierczak, Micha&#x142;'
'Moszczy&#x144;ska, Ida'
'Olejniczak, Anna'
'Recio, J. Manuel'

_publ_section_title
;
 The curious case of proton migration under pressure in the malonic acid
 and 4,4'-bipyridine cocrystal.
;
_journal_coeditor_code YC5045
_journal_issue 2
_journal_name_full IUCrJ
_journal_page_first 168
_journal_page_last 181
_journal_paper_doi 10.1107/S2052252524000344
_journal_volume 11
_journal_year 2024
_chemical_formula_moiety 'C3 H4 O4, C10 H8 N2'
_chemical_formula_sum 'C13 H12 N2 O4'
_chemical_formula_weight 260.25
_chemical_name_systematic 'Malonic acid 4,4'-bipyridyl'
_space_group_crystal_system monoclinic
_space_group_IT_number 15
_space_group_name_Hall '-C 2yc'
_space_group_name_H-M_alt 'C 1 2/c 1'
_atom_sites_solution_hydrogens geom
_audit_creation_date 2023-03-29
_audit_creation_method
;
Olex2 1.5
(compiled 2023.03.06 svn.rbb2c1857 for OlexSys, GUI svn.r6748)
;
_cell_angle_alpha 90
_cell_angle_beta 105.31(4)
_cell_angle_gamma 90
_cell_formula_units_Z 4
_cell_length_a 19.581(6)
_cell_length_b 3.9351(5)
_cell_length_c 15.640(7)
_cell_measurement_reflns_used 522
_cell_measurement_temperature 298(2)
_cell_measurement_theta_max 20.3180
_cell_measurement_theta_min 4.4190
_cell_volume 1162.3(7)
_computing_cell_refinement 'CrysAlisPro 1.171.41.93a (Rigaku OD, 2020)'
_computing_data_collection 'CrysAlisPro 1.171.41.93a (Rigaku OD, 2020)'
_computing_data_reduction 'CrysAlisPro 1.171.41.93a (Rigaku OD, 2020)'
_computing_molecular_graphics 'Olex2 1.5 (Dolomanov et al., 2009)'
_computing_publication_material 'Olex2 1.5 (Dolomanov et al., 2009)'
_computing_structure_refinement 'SHELXL 2014/7 (Sheldrick, 2015)'
_diffrn_ambient_pressure 660000(20000)
_diffrn_ambient_temperature 298(2)
_diffrn_detector 'CCD plate'
_diffrn_detector_area_resol_mean 16.1544
_diffrn_detector_type Eos
_diffrn_measured_fraction_theta_full 0.602
_diffrn_measured_fraction_theta_max 0.484
_diffrn_measurement_details
;
List of Runs (angles in degrees, time in seconds):

  # Type    Start    End  Width  t~exp~   \w     \q     \k     \f   Frames
--------------------------------------------------------------------------
  1  \f    -45.00  24.30   0.90   35.00   0.00 -25.00   0.00    --    77
  2  \f    135.00 204.30   0.90   35.00   0.00 -25.00   0.00    --    77
  3  \f    155.00 221.60   0.90   35.00   0.00  25.00   0.00    --    74
  4  \f    -25.00  39.80   0.90   35.00   0.00  25.00   0.00    --    72
  5  \w    -29.00  28.60   0.90   35.00    --   30.00  39.46 -12.90   64
  6  \w    -29.00  28.60   0.90   35.00    --   30.00  39.46 167.10   64
  7  \w    -60.00  19.20   0.90   35.00    --  -30.00  39.46 167.10   88
  8  \w    -55.00  14.30   0.90   35.00    --  -30.00  39.46 -12.90   77
  9  \w    -69.00  -3.30   0.90   35.00    --  -30.00  81.40 -28.90   73
 10  \w    -69.00  -3.30   0.90   35.00    --  -30.00  81.40 151.10   73
 11  \w    -23.00  14.80   0.90   35.00    --   25.00  81.40 151.10   42
 12  \w    -23.00  14.80   0.90   35.00    --   25.00  81.40 -28.90   42
 13  \w    -48.00 -16.50   0.90   35.00    --   25.00 134.60 -56.90   35
 14  \w    -48.00 -15.60   0.90   35.00    --   25.00 134.60 123.10   36
 15  \w    -96.00 -30.30   0.90   35.00    --  -25.00 134.60 123.10   73
 16  \w    -96.00 -30.30   0.90   35.00    --  -25.00 134.60 -56.90   73
;
_diffrn_measurement_device 'four-circle diffractometer'
_diffrn_measurement_device_type 'Xcalibur, Eos'
_diffrn_measurement_method '\w and \f scans'
_diffrn_orient_matrix_type 'CrysAlisPro convention (1999,Acta A55,543-557)'
_diffrn_orient_matrix_UB_11 -0.0267737000
_diffrn_orient_matrix_UB_12 -0.0574887000
_diffrn_orient_matrix_UB_13 -0.0371269000
_diffrn_orient_matrix_UB_21 -0.0260348000
_diffrn_orient_matrix_UB_22 0.0818518000
_diffrn_orient_matrix_UB_23 0.0168143000
_diffrn_orient_matrix_UB_31 0.0038898000
_diffrn_orient_matrix_UB_32 0.1500403000
_diffrn_orient_matrix_UB_33 -0.0234174000
_diffrn_radiation_monochromator graphite
_diffrn_radiation_probe x-ray
_diffrn_radiation_type 'Mo K\a'
_diffrn_radiation_wavelength 0.71073
_diffrn_reflns_av_R_equivalents 0.1359
_diffrn_reflns_av_unetI/netI 0.2693
_diffrn_reflns_Laue_measured_fraction_full 0.602
_diffrn_reflns_Laue_measured_fraction_max 0.484
_diffrn_reflns_limit_h_max 24
_diffrn_reflns_limit_h_min -22
_diffrn_reflns_limit_k_max 5
_diffrn_reflns_limit_k_min -5
_diffrn_reflns_limit_l_max 16
_diffrn_reflns_limit_l_min -17
_diffrn_reflns_number 2535
_diffrn_reflns_point_group_measured_fraction_full 0.602
_diffrn_reflns_point_group_measured_fraction_max 0.484
_diffrn_reflns_theta_full 25.242
_diffrn_reflns_theta_max 28.544
_diffrn_reflns_theta_min 4.447
_diffrn_source 'fine-focus sealed X-ray tube'
_diffrn_source_type 'Enhance (Mo) X-ray Source'
_exptl_absorpt_coefficient_mu 0.112
_exptl_absorpt_correction_T_max 0.577
_exptl_absorpt_correction_T_min 0.454
_exptl_absorpt_correction_type gaussian
_exptl_absorpt_process_details
;
CrysAlisPro 1.171.41.93a (Rigaku Oxford Diffraction, 2020)
Numerical absorption correction based on gaussian integration over
a multifaceted crystal model (Absorb Angel (2004) J. Appl. Cryst. 37:486-492)
;
_exptl_crystal_colour colourless
_exptl_crystal_colour_primary colourless
_exptl_crystal_density_diffrn 1.487
_exptl_crystal_description plate
_exptl_crystal_F_000 544
_exptl_crystal_preparation 'mounted in a diamond-anvil cell '
_exptl_crystal_recrystallization_method 'Single crystal grown at ambient conditions from EtOH:DMSO (1:1 vol. ratio)'
_exptl_crystal_size_max 0.348
_exptl_crystal_size_mid 0.153
_exptl_crystal_size_min 0.014
_refine_diff_density_max 0.214
_refine_diff_density_min -0.197
_refine_diff_density_rms 0.052
_refine_ls_extinction_method none
_refine_ls_goodness_of_fit_ref 0.970
_refine_ls_hydrogen_treatment constr
_refine_ls_matrix_type full
_refine_ls_number_parameters 88
_refine_ls_number_reflns 721
_refine_ls_number_restraints 42
_refine_ls_restrained_S_all 0.947
_refine_ls_R_factor_all 0.3008
_refine_ls_R_factor_gt 0.0891
_refine_ls_shift/su_max 0.000
_refine_ls_shift/su_mean 0.000
_refine_ls_structure_factor_coef Fsqd
_refine_ls_weighting_details 'w=1/[\s^2^(Fo^2^)+(0.0825P)^2^] where P=(Fo^2^+2Fc^2^)/3'
_refine_ls_weighting_scheme calc
_refine_ls_wR_factor_gt 0.1829
_refine_ls_wR_factor_ref 0.2754
_reflns_Friedel_coverage 0.000
_reflns_number_gt 195
_reflns_number_total 721
_reflns_threshold_expression 'I > 2\s(I)'
_cod_data_source_file yc5045.cif
_cod_data_source_block BIPYMA_066
_cod_original_cell_volume 1162.4(7)
_cod_database_code 1571131
_shelx_shelxl_version_number 2014/7
_chemical_oxdiff_formula 'C3 H4 O4, C10 H8 N2'
_shelx_space_group_comment
;
The symmetry employed for this shelxl refinement is uniquely defined
by the following loop, which should always be used as a source of
symmetry information in preference to the above space-group names.
They are only intended as comments.
;
_shelx_estimated_absorpt_t_max 0.998
_shelx_estimated_absorpt_t_min 0.962
_exptl_oxdiff_absorpt_process_details
;
Gaussian integration over a grid
of 16 x 16 x 16 points =  4096 total grid points
  Based upon method of Burnham (1966)

 Data corrected for diamond-anvil cell absorption
 Note that exptl_absorpt_correction_tmin and _tmax
 the total correction factors applied to the intensities
 The individual factors are: 
         range of dac transmission factors (min-max)      0.455     0.578
         range of gasket transmission (min-max)           1.000     1.000
         range of P media transmission (min-max)          1.000     1.000

 thickness of diamond anvil 1: 13.500 mm, mu =  0.0202 mm-1
       thickness of platten 1:  0.000 mm, mu =  0.0000 mm-1

 thickness of diamond anvil 2: 13.500 mm, mu =  0.0202 mm-1
       thickness of platten 2:  0.000 mm, mu =  0.0000 mm-1

    Gasket shadowing corrections were made based upon
    Gasket thickness = 200.0 microns, radius = 207.0 microns
    Gasket absorption coeff =         0.00 mm-1
    REFLECTION WAS CONSIDERED TOTALLY OBSCURED IF 
 FRACTION CRYSTAL ILLUMINATED WAS LESS THAN 0.00

    Non-absorbing pressure medium
;
_olex2_refinement_description
;
1. Fixed Uiso
 At 1.2 times of:
  All C(H) groups, All C(H,H) groups
 At 1.5 times of:
  All O(H) groups
2. Rigid bond restraints
 All non-hydrogen atoms
 with sigma for 1-2 distances of 0.01 and sigma for 1-3 distances of 0.01
3. Uiso/Uaniso restraints and constraints
C6 \\sim C5 \\sim C4 \\sim C3 \\sim C2: within 2A with sigma of 0.04 and sigma
for terminal atoms of 0.08 within 2A
4. Others
 Fixed Sof: H8A(0.5) H8B(0.5)
5.a Secondary CH2 refined with riding coordinates:
 C8(H8A,H8B)
5.b Aromatic/amide H refined with riding coordinates:
 C3(H3), C2(H2), C5(H5), C6(H6)
5.c Idealised tetrahedral OH refined as rotating group:
 O1(H1)
;
_ins_header
;
TITL BIPYMA_066_FINAL_56 in C2/c 
REM C2/c (#15 in standard setting)
CELL 0.71073  19.581538   3.935116  15.640201  90.0000 105.3122  90.0000
ZERR    3.00   0.005464   0.000536   0.007089   0.0000   0.0439   0.0000
LATT  7
SYMM -x, y,-z+1/2 
SFAC C H N O
UNIT 39.00 36.00 6.00 12.00
SIZE 0.01 0.15 0.35
TREF
HKLF 4
END
;
_olex2_exptl_crystal_mounting_method 'Crystal moounted in diamond anvill cell'
_olex2_submission_special_instructions 'No special instructions were received'
_oxdiff_exptl_absorpt_empirical_details
;
Empirical correction (ABSPACK) includes:
- Absorption correction using spherical harmonics
- Frame scaling
;
_oxdiff_exptl_absorpt_empirical_full_max 1.666
_oxdiff_exptl_absorpt_empirical_full_min 0.719

loop_
_space_group_symop_operation_xyz
'x, y, z'
'-x, y, -z+1/2'
'x+1/2, y+1/2, z'
'-x+1/2, y+1/2, -z+1/2'
'-x, -y, -z'
'x, -y, z-1/2'
'-x+1/2, -y+1/2, -z'
'x+1/2, -y+1/2, z-1/2'

loop_
_atom_site_label
_atom_site_type_symbol
_atom_site_fract_x
_atom_site_fract_y
_atom_site_fract_z
_atom_site_U_iso_or_equiv
_atom_site_adp_type
_atom_site_occupancy
_atom_site_site_symmetry_order
_atom_site_calc_flag
_atom_site_refinement_flags_posn
_atom_site_refinement_flags_adp
_atom_site_refinement_flags_occupancy
_atom_site_disorder_assembly
_atom_site_disorder_group
O1 O 0.4737(5) 0.0073(16) 0.3636(8) 0.060(4) Uani 1 1 d . U . . .
H1 H 0.4442 0.1314 0.3765 0.090 Uiso 1 1 calc R U . . .
O2 O 0.3892(6) -0.0382(18) 0.2364(10) 0.076(4) Uani 1 1 d . U . . .
N1 N 0.3805(6) 0.3520(19) 0.4158(11) 0.052(4) Uani 1 1 d . U . . .
C4 C 0.2794(7) 0.665(2) 0.4836(13) 0.044(4) Uani 1 1 d . U . . .
C3 C 0.2627(7) 0.567(2) 0.3956(12) 0.054(4) Uani 1 1 d . U . . .
H3 H 0.2181 0.6018 0.3571 0.065 Uiso 1 1 calc R U . . .
C8 C 0.5000 -0.317(3) 0.2500 0.050(7) Uani 1 2 d S TU P . .
H8A H 0.4743 -0.4626 0.2022 0.061 Uiso 0.5 1 calc R U P . .
H8B H 0.5257 -0.4626 0.2978 0.061 Uiso 0.5 1 calc R U P . .
C7 C 0.4484(9) -0.108(3) 0.2821(16) 0.061(4) Uani 1 1 d . U . . .
C2 C 0.3181(7) 0.410(2) 0.3687(13) 0.061(4) Uani 1 1 d . U . . .
H2 H 0.3079 0.3410 0.3098 0.073 Uiso 1 1 calc R U . . .
C5 C 0.3442(7) 0.616(2) 0.5341(12) 0.060(4) Uani 1 1 d . U . . .
H5 H 0.3562 0.6875 0.5929 0.072 Uiso 1 1 calc R U . . .
C6 C 0.3950(9) 0.456(3) 0.4993(14) 0.070(5) Uani 1 1 d . U . . .
H6 H 0.4403 0.4210 0.5360 0.084 Uiso 1 1 calc R U . . .

loop_
_atom_site_aniso_label
_atom_site_aniso_U_11
_atom_site_aniso_U_22
_atom_site_aniso_U_33
_atom_site_aniso_U_23
_atom_site_aniso_U_13
_atom_site_aniso_U_12
O1 0.059(6) 0.063(5) 0.065(11) -0.003(5) 0.030(8) 0.005(4)
O2 0.065(7) 0.114(6) 0.055(12) 0.002(5) 0.030(8) 0.013(5)
N1 0.054(6) 0.058(4) 0.050(12) -0.004(7) 0.025(9) -0.001(5)
C4 0.033(6) 0.061(6) 0.036(13) -0.012(7) 0.009(9) -0.010(5)
C3 0.036(7) 0.091(7) 0.032(12) -0.003(8) 0.005(8) 0.009(5)
C8 0.071(11) 0.043(7) 0.04(2) 0.000 0.024(16) 0.000
C7 0.059(8) 0.056(6) 0.081(14) -0.012(8) 0.042(9) -0.005(6)
C2 0.049(8) 0.097(7) 0.039(12) -0.027(8) 0.015(8) -0.001(6)
C5 0.052(8) 0.090(7) 0.035(12) -0.013(8) 0.007(8) 0.013(6)
C6 0.043(8) 0.120(9) 0.047(12) -0.010(10) 0.011(9) 0.013(7)

loop_
_atom_type_symbol
_atom_type_description
_atom_type_scat_dispersion_real
_atom_type_scat_dispersion_imag
_atom_type_scat_source
C C 0.0033 0.0016 'International Tables Vol C Tables 4.2.6.8 and 6.1.1.4'
H H 0.0000 0.0000 'International Tables Vol C Tables 4.2.6.8 and 6.1.1.4'
N N 0.0061 0.0033 'International Tables Vol C Tables 4.2.6.8 and 6.1.1.4'
O O 0.0106 0.0060 'International Tables Vol C Tables 4.2.6.8 and 6.1.1.4'

loop_
_exptl_crystal_face_index_h
_exptl_crystal_face_index_k
_exptl_crystal_face_index_l
_exptl_crystal_face_perp_dist
-7 5 -6 0.0947
26 0 -13 0.1852
5 -5 7 0.0433
-26 0 12 0.1486
9 2 14 0.0035
-9 -2 -14 0.0085

loop_
_geom_angle_atom_site_label_1
_geom_angle_atom_site_label_2
_geom_angle_atom_site_label_3
_geom_angle
_geom_angle_site_symmetry_1
_geom_angle_site_symmetry_3
_geom_angle_publ_flag
C7 O1 H1 109.5 . . ?
C2 N1 C6 116.0(12) . . ?
C3 C4 C4 117(2) . 7_566 ?
C5 C4 C4 124(2) . 7_566 ?
C5 C4 C3 119.6(11) . . ?
C4 C3 H3 122.6 . . ?
C4 C3 C2 114.9(17) . . ?
C2 C3 H3 122.6 . . ?
H8A C8 H8B 107.8 . . ?
C7 C8 H8A 109.1 . . ?
C7 C8 H8A 109.1 2_655 . ?
C7 C8 H8B 109.1 . . ?
C7 C8 H8B 109.1 2_655 . ?
C7 C8 C7 112.7(10) . 2_655 ?
O1 C7 C8 113.6(16) . . ?
O2 C7 O1 122.9(12) . . ?
O2 C7 C8 123.4(19) . . ?
N1 C2 C3 127.3(18) . . ?
N1 C2 H2 116.3 . . ?
C3 C2 H2 116.3 . . ?
C4 C5 H5 120.0 . . ?
C4 C5 C6 120.1(18) . . ?
C6 C5 H5 120.0 . . ?
N1 C6 C5 122.1(19) . . ?
N1 C6 H6 118.9 . . ?
C5 C6 H6 118.9 . . ?

loop_
_geom_bond_atom_site_label_1
_geom_bond_atom_site_label_2
_geom_bond_distance
_geom_bond_site_symmetry_2
_geom_bond_publ_flag
O1 H1 0.8200 . ?
O1 C7 1.32(2) . ?
O2 C7 1.22(2) . ?
N1 C2 1.27(2) . ?
N1 C6 1.33(2) . ?
C4 C4 1.533(18) 7_566 ?
C4 C3 1.38(2) . ?
C4 C5 1.32(2) . ?
C3 H3 0.9300 . ?
C3 C2 1.406(12) . ?
C8 H8A 0.9700 . ?
C8 H8B 0.9700 . ?
C8 C7 1.490(13) . ?
C8 C7 1.490(13) 2_655 ?
C2 H2 0.9300 . ?
C5 H5 0.9300 . ?
C5 C6 1.404(13) . ?
C6 H6 0.9300 . ?

loop_
_geom_torsion_atom_site_label_1
_geom_torsion_atom_site_label_2
_geom_torsion_atom_site_label_3
_geom_torsion_atom_site_label_4
_geom_torsion
_geom_torsion_site_symmetry_1
_geom_torsion_site_symmetry_2
_geom_torsion_site_symmetry_3
_geom_torsion_site_symmetry_4
_geom_torsion_publ_flag
C4 C4 C3 C2 -179.7(9) 7_566 . . . ?
C4 C4 C5 C6 179.6(9) 7_566 . . . ?
C4 C3 C2 N1 -0.3(16) . . . . ?
C4 C5 C6 N1 0.7(18) . . . . ?
C3 C4 C5 C6 -2.0(17) . . . . ?
C7 C8 C7 O1 -80.9(8) 2_655 . . . ?
C7 C8 C7 O2 96.7(14) 2_655 . . . ?
C2 N1 C6 C5 0.8(17) . . . . ?
C5 C4 C3 C2 1.8(15) . . . . ?
C6 N1 C2 C3 -1.0(18) . . . . ?

loop_
_exptl_oxdiff_crystal_face_indexfrac_h
_exptl_oxdiff_crystal_face_indexfrac_k
_exptl_oxdiff_crystal_face_indexfrac_l
_exptl_oxdiff_crystal_face_x
_exptl_oxdiff_crystal_face_y
_exptl_oxdiff_crystal_face_z
-7.1310 5.0096 -5.7598 0.1168 0.4989 0.8588
25.5677 0.3371 -13.3106 -0.2097 -0.8619 0.4617
5.0138 -5.0445 6.8749 -0.0995 -0.4278 -0.8984
-26.1035 0.3597 12.2831 0.2222 0.9156 -0.3352
9.0682 1.8269 13.9391 -0.8653 0.1478 -0.0170
-8.6673 -1.8268 -13.9389 0.8546 -0.1583 0.0186
